data_4515644
loop_
_publ_author_name
'Kuang, Xiao-Kang'
'Zhu, Jun'
'Zhou, Li'
'Wang, Lijia'
'Wang, Sunewang R.'
'Tang, Yong'

_publ_section_title
;
 Synergetic Tandem Enantiomeric Enrichment in Catalytic Asymmetric
 Multi-Component Reactions (AMCRs): Highly Enantioselective Construction
 of Tetracyclic Indolines with Four Continuous Stereocenters
;
_journal_issue 6
_journal_name_full 'ACS Catalysis'
_journal_page_first 4991
_journal_paper_doi 10.1021/acscatal.8b00866
_journal_volume 8
_journal_year 2018
_chemical_formula_sum 'C21 H27 N O5'
_chemical_formula_weight 373.44
_space_group_IT_number 14
_space_group_name_Hall '-P 2ybc'
_space_group_name_H-M_alt 'P 1 21/c 1'
_symmetry_cell_setting monoclinic
_symmetry_space_group_name_H-M 'P 1 21/c 1'
_atom_sites_solution_hydrogens geom
_atom_sites_solution_primary direct
_atom_sites_solution_secondary difmap
_audit_creation_method SHELXL-97
_cell_angle_alpha 90.00
_cell_angle_beta 96.117(2)
_cell_angle_gamma 90.00
_cell_formula_units_Z 4
_cell_length_a 12.4320(14)
_cell_length_b 11.1740(13)
_cell_length_c 14.1728(16)
_cell_measurement_reflns_used 3652
_cell_measurement_temperature 293(2)
_cell_measurement_theta_max 55.804
_cell_measurement_theta_min 4.914
_cell_volume 1957.6(4)
_computing_cell_refinement 'Bruker SMART'
_computing_data_collection 'Bruker SMART'
_computing_data_reduction 'Bruker SHELXTL'
_computing_molecular_graphics 'Bruker SHELXTL'
_computing_publication_material 'Bruker SHELXTL'
_computing_structure_refinement 'SHELXL-97 (Sheldrick, 1997)'
_computing_structure_solution 'SHELXS-97 (Sheldrick, 1990)'
_diffrn_ambient_temperature 293(2)
_diffrn_measured_fraction_theta_full 0.998
_diffrn_measured_fraction_theta_max 0.998
_diffrn_measurement_device_type 'CCD area detector'
_diffrn_measurement_method 'phi and omega scans'
_diffrn_radiation_monochromator graphite
_diffrn_radiation_source 'fine-focus sealed tube'
_diffrn_radiation_type MoK\a
_diffrn_radiation_wavelength 0.71073
_diffrn_reflns_av_R_equivalents 0.0553
_diffrn_reflns_av_sigmaI/netI 0.0587
_diffrn_reflns_limit_h_max 15
_diffrn_reflns_limit_h_min -15
_diffrn_reflns_limit_k_max 13
_diffrn_reflns_limit_k_min -7
_diffrn_reflns_limit_l_max 16
_diffrn_reflns_limit_l_min -17
_diffrn_reflns_number 11326
_diffrn_reflns_theta_full 26.00
_diffrn_reflns_theta_max 26.00
_diffrn_reflns_theta_min 2.33
_exptl_absorpt_coefficient_mu 0.090
_exptl_absorpt_correction_T_max 1.00000
_exptl_absorpt_correction_T_min 0.11615
_exptl_absorpt_correction_type empirical
_exptl_absorpt_process_details sadabs
_exptl_crystal_colour colorless
_exptl_crystal_density_diffrn 1.267
_exptl_crystal_density_method 'not measured'
_exptl_crystal_description prismatic
_exptl_crystal_F_000 800
_exptl_crystal_size_max 0.211
_exptl_crystal_size_mid 0.175
_exptl_crystal_size_min 0.123
_refine_diff_density_max 0.387
_refine_diff_density_min -0.308
_refine_diff_density_rms 0.090
_refine_ls_extinction_coef 0.027(3)
_refine_ls_extinction_expression Fc^*^=kFc[1+0.001xFc^2^\l^3^/sin(2\q)]^-1/4^
_refine_ls_extinction_method SHELXL
_refine_ls_goodness_of_fit_ref 1.054
_refine_ls_hydrogen_treatment constr
_refine_ls_matrix_type full
_refine_ls_number_parameters 249
_refine_ls_number_reflns 3841
_refine_ls_number_restraints 0
_refine_ls_restrained_S_all 1.054
_refine_ls_R_factor_all 0.0702
_refine_ls_R_factor_gt 0.0594
_refine_ls_shift/su_max 0.000
_refine_ls_shift/su_mean 0.000
_refine_ls_structure_factor_coef Fsqd
_refine_ls_weighting_details 'calc w=1/[\s^2^(Fo^2^)+(0.0875P)^2^+0.2141P] where P=(Fo^2^+2Fc^2^)/3'
_refine_ls_weighting_scheme calc
_refine_ls_wR_factor_gt 0.1471
_refine_ls_wR_factor_ref 0.1576
_reflns_number_gt 3081
_reflns_number_total 3841
_reflns_threshold_expression >2sigma(I)
_cod_data_source_file cs8b00866_si_002.cif
_cod_data_source_block cd213728
_cod_depositor_comments
;
The following automatic conversions were performed:

data item '_symmetry_cell_setting' value 'Monoclinic' was changed to
'monoclinic' in accordance with the
/home/data/users/saulius/crontab/automatic-downloads/current/ACS/lib/dictionaries/cif_core.dic
dictionary named 'cif_core.dic' version 2.4.2 last updated on
2011-04-26.

Automatic conversion script
Id: cif_fix_values 6909 2019-04-08 15:41:33Z antanas 
;
_cod_original_sg_symbol_H-M P2(1)/c
_cod_database_code 4515644

loop_
_symmetry_equiv_pos_as_xyz
'x, y, z'
'-x, y+1/2, -z+1/2'
'-x, -y, -z'
'x, -y-1/2, z-1/2'

loop_
_atom_site_label
_atom_site_type_symbol
_atom_site_fract_x
_atom_site_fract_y
_atom_site_fract_z
_atom_site_U_iso_or_equiv
_atom_site_adp_type
_atom_site_occupancy
_atom_site_symmetry_multiplicity
_atom_site_calc_flag
_atom_site_refinement_flags
N1 N 0.64602(10) -0.09868(11) 0.13524(9) 0.0356(3) Uani 1 1 d .
O1 O 0.98287(9) 0.00526(12) 0.14949(9) 0.0545(4) Uani 1 1 d .
O2 O 0.69274(12) 0.32332(11) 0.23250(10) 0.0600(4) Uani 1 1 d .
O3 O 0.63541(10) 0.26437(10) 0.08605(8) 0.0463(3) Uani 1 1 d .
O4 O 0.54227(10) 0.06342(13) 0.32103(8) 0.0555(4) Uani 1 1 d .
O5 O 0.47576(9) 0.13531(11) 0.18018(8) 0.0460(3) Uani 1 1 d .
C1 C 0.70216(13) -0.16625(14) 0.07282(11) 0.0370(4) Uani 1 1 d .
C2 C 0.68105(17) -0.28169(15) 0.04017(13) 0.0499(5) Uani 1 1 d .
H2 H 0.6221 -0.3241 0.0579 0.060 Uiso 1 1 calc R
C3 C 0.7495(2) -0.33256(17) -0.01935(14) 0.0595(5) Uani 1 1 d .
H3 H 0.7359 -0.4098 -0.0419 0.071 Uiso 1 1 calc R
C4 C 0.83698(18) -0.27130(18) -0.04581(14) 0.0584(5) Uani 1 1 d .
H4 H 0.8825 -0.3076 -0.0853 0.070 Uiso 1 1 calc R
C5 C 0.85796(14) -0.15513(17) -0.01384(13) 0.0481(5) Uani 1 1 d .
H5 H 0.9172 -0.1132 -0.0316 0.058 Uiso 1 1 calc R
C6 C 0.78947(12) -0.10345(14) 0.04445(11) 0.0376(4) Uani 1 1 d .
C7 C 0.79549(12) 0.01729(14) 0.09223(11) 0.0342(4) Uani 1 1 d .
C8 C 0.67743(12) 0.02757(13) 0.12051(10) 0.0309(3) Uani 1 1 d .
H8 H 0.6313 0.0585 0.0655 0.037 Uiso 1 1 calc R
C9 C 0.66553(12) 0.11276(13) 0.20580(10) 0.0329(4) Uani 1 1 d .
C10 C 0.75459(13) 0.09221(15) 0.28725(11) 0.0398(4) Uani 1 1 d .
H10A H 0.7472 0.1505 0.3369 0.048 Uiso 1 1 calc R
H10B H 0.7461 0.0132 0.3138 0.048 Uiso 1 1 calc R
C11 C 0.86642(13) 0.10271(16) 0.25486(12) 0.0415(4) Uani 1 1 d .
H11 H 0.8728 0.1811 0.2250 0.050 Uiso 1 1 calc R
C12 C 0.87784(12) 0.00664(15) 0.18135(12) 0.0390(4) Uani 1 1 d .
H12 H 0.8664 -0.0710 0.2109 0.047 Uiso 1 1 calc R
C13 C 1.06546(16) -0.0149(2) 0.22567(16) 0.0682(6) Uani 1 1 d .
H13A H 1.1353 -0.0178 0.2010 0.082 Uiso 1 1 calc R
H13B H 1.0534 -0.0915 0.2550 0.082 Uiso 1 1 calc R
C14 C 1.06632(16) 0.0820(3) 0.29875(17) 0.0745(7) Uani 1 1 d .
H14A H 1.0836 0.1579 0.2708 0.089 Uiso 1 1 calc R
H14B H 1.1216 0.0650 0.3506 0.089 Uiso 1 1 calc R
C15 C 0.95656(16) 0.0907(2) 0.33659(15) 0.0602(5) Uani 1 1 d .
H15A H 0.9556 0.1595 0.3782 0.072 Uiso 1 1 calc R
H15B H 0.9444 0.0196 0.3733 0.072 Uiso 1 1 calc R
C16 C 0.82547(14) 0.11769(16) 0.02645(12) 0.0441(4) Uani 1 1 d .
H16A H 0.8902 0.0963 -0.0009 0.066 Uiso 1 1 calc R
H16B H 0.8375 0.1904 0.0622 0.066 Uiso 1 1 calc R
H16C H 0.7675 0.1294 -0.0231 0.066 Uiso 1 1 calc R
C17 C 0.53059(15) -0.12447(16) 0.13226(16) 0.0524(5) Uani 1 1 d .
H17A H 0.4919 -0.0807 0.0811 0.079 Uiso 1 1 calc R
H17B H 0.5053 -0.1010 0.1912 0.079 Uiso 1 1 calc R
H17C H 0.5187 -0.2087 0.1225 0.079 Uiso 1 1 calc R
C18 C 0.66779(13) 0.24544(14) 0.17690(11) 0.0377(4) Uani 1 1 d .
C19 C 0.6305(2) 0.38771(17) 0.05659(16) 0.0655(6) Uani 1 1 d .
H19A H 0.5752 0.4282 0.0866 0.098 Uiso 1 1 calc R
H19B H 0.6140 0.3918 -0.0111 0.098 Uiso 1 1 calc R
H19C H 0.6991 0.4253 0.0745 0.098 Uiso 1 1 calc R
C20 C 0.55512(13) 0.09939(14) 0.24370(11) 0.0373(4) Uani 1 1 d .
C21 C 0.36639(14) 0.1226(2) 0.20470(15) 0.0573(5) Uani 1 1 d .
H21A H 0.3579 0.0451 0.2321 0.086 Uiso 1 1 calc R
H21B H 0.3164 0.1309 0.1486 0.086 Uiso 1 1 calc R
H21C H 0.3523 0.1834 0.2497 0.086 Uiso 1 1 calc R

loop_
_atom_site_aniso_label
_atom_site_aniso_U_11
_atom_site_aniso_U_22
_atom_site_aniso_U_33
_atom_site_aniso_U_23
_atom_site_aniso_U_13
_atom_site_aniso_U_12
N1 0.0372(7) 0.0305(7) 0.0397(7) 0.0011(5) 0.0073(5) -0.0055(5)
O1 0.0297(6) 0.0752(9) 0.0579(8) -0.0004(7) 0.0013(5) 0.0015(5)
O2 0.0793(10) 0.0388(7) 0.0585(8) -0.0097(6) -0.0089(7) -0.0008(6)
O3 0.0657(8) 0.0326(6) 0.0406(7) 0.0075(5) 0.0055(5) 0.0008(5)
O4 0.0483(7) 0.0816(10) 0.0375(7) 0.0097(6) 0.0092(5) -0.0039(6)
O5 0.0350(6) 0.0572(8) 0.0460(7) 0.0105(5) 0.0050(5) 0.0026(5)
C1 0.0440(9) 0.0345(8) 0.0322(8) 0.0025(6) 0.0023(6) 0.0009(6)
C2 0.0704(12) 0.0350(9) 0.0454(10) -0.0005(7) 0.0106(9) -0.0059(8)
C3 0.0950(16) 0.0369(10) 0.0478(11) -0.0035(8) 0.0130(10) 0.0060(9)
C4 0.0732(13) 0.0546(12) 0.0488(11) -0.0054(9) 0.0133(9) 0.0195(10)
C5 0.0435(10) 0.0549(11) 0.0469(10) -0.0001(8) 0.0086(8) 0.0065(8)
C6 0.0366(8) 0.0396(9) 0.0361(8) 0.0017(7) 0.0022(6) 0.0025(6)
C7 0.0303(8) 0.0367(8) 0.0357(8) 0.0019(6) 0.0032(6) -0.0024(6)
C8 0.0321(7) 0.0301(8) 0.0302(7) 0.0035(6) 0.0021(6) -0.0027(6)
C9 0.0352(8) 0.0328(8) 0.0306(8) 0.0011(6) 0.0026(6) -0.0018(6)
C10 0.0430(9) 0.0422(9) 0.0331(8) 0.0024(7) -0.0012(7) -0.0016(7)
C11 0.0394(9) 0.0417(9) 0.0413(9) 0.0015(7) -0.0054(7) -0.0051(7)
C12 0.0301(8) 0.0415(9) 0.0445(9) 0.0056(7) -0.0003(7) -0.0020(6)
C13 0.0329(10) 0.0919(17) 0.0762(14) 0.0019(12) -0.0105(9) 0.0074(10)
C14 0.0418(11) 0.0973(18) 0.0788(15) -0.0051(13) -0.0201(10) -0.0042(11)
C15 0.0498(11) 0.0711(13) 0.0546(11) -0.0055(10) -0.0170(9) -0.0031(10)
C16 0.0394(9) 0.0497(10) 0.0443(9) 0.0080(8) 0.0094(7) -0.0052(7)
C17 0.0446(10) 0.0432(10) 0.0709(13) -0.0042(9) 0.0139(9) -0.0141(8)
C18 0.0367(8) 0.0356(9) 0.0410(9) -0.0027(7) 0.0046(7) -0.0009(6)
C19 0.0964(17) 0.0384(11) 0.0615(13) 0.0156(9) 0.0082(11) 0.0022(10)
C20 0.0409(9) 0.0377(9) 0.0337(8) -0.0008(7) 0.0053(7) -0.0001(7)
C21 0.0368(10) 0.0750(14) 0.0605(12) 0.0056(10) 0.0073(8) 0.0019(9)

loop_
_atom_type_symbol
_atom_type_description
_atom_type_scat_dispersion_real
_atom_type_scat_dispersion_imag
_atom_type_scat_source
C C 0.0033 0.0016 'International Tables Vol C Tables 4.2.6.8 and 6.1.1.4'
H H 0.0000 0.0000 'International Tables Vol C Tables 4.2.6.8 and 6.1.1.4'
N N 0.0061 0.0033 'International Tables Vol C Tables 4.2.6.8 and 6.1.1.4'
O O 0.0106 0.0060 'International Tables Vol C Tables 4.2.6.8 and 6.1.1.4'

loop_
_geom_angle_atom_site_label_1
_geom_angle_atom_site_label_2
_geom_angle_atom_site_label_3
_geom_angle
C1 N1 C17 115.39(13)
C1 N1 C8 105.46(12)
C17 N1 C8 117.13(13)
C13 O1 C12 111.81(15)
C18 O3 C19 115.72(14)
C20 O5 C21 117.27(13)
C2 C1 C6 120.01(16)
C2 C1 N1 128.43(15)
C6 C1 N1 111.55(14)
C3 C2 C1 118.65(18)
C3 C2 H2 120.7
C1 C2 H2 120.7
C4 C3 C2 121.29(18)
C4 C3 H3 119.4
C2 C3 H3 119.4
C3 C4 C5 120.25(18)
C3 C4 H4 119.9
C5 C4 H4 119.9
C6 C5 C4 118.76(18)
C6 C5 H5 120.6
C4 C5 H5 120.6
C5 C6 C1 121.01(16)
C5 C6 C7 129.89(15)
C1 C6 C7 108.99(14)
C6 C7 C16 112.70(13)
C6 C7 C12 107.19(12)
C16 C7 C12 111.83(12)
C6 C7 C8 100.22(11)
C16 C7 C8 113.45(12)
C12 C7 C8 110.75(12)
N1 C8 C9 115.05(12)
N1 C8 C7 103.53(11)
C9 C8 C7 114.35(12)
N1 C8 H8 107.8
C9 C8 H8 107.8
C7 C8 H8 107.8
C10 C9 C20 108.90(12)
C10 C9 C18 108.26(12)
C20 C9 C18 103.26(12)
C10 C9 C8 111.90(13)
C20 C9 C8 112.01(12)
C18 C9 C8 112.10(12)
C11 C10 C9 111.94(13)
C11 C10 H10A 109.2
C9 C10 H10A 109.2
C11 C10 H10B 109.2
C9 C10 H10B 109.2
H10A C10 H10B 107.9
C12 C11 C10 108.08(13)
C12 C11 C15 110.12(14)
C10 C11 C15 112.69(15)
C12 C11 H11 108.6
C10 C11 H11 108.6
C15 C11 H11 108.6
O1 C12 C11 112.45(13)
O1 C12 C7 106.95(13)
C11 C12 C7 113.96(13)
O1 C12 H12 107.7
C11 C12 H12 107.7
C7 C12 H12 107.7
O1 C13 C14 111.14(18)
O1 C13 H13A 109.4
C14 C13 H13A 109.4
O1 C13 H13B 109.4
C14 C13 H13B 109.4
H13A C13 H13B 108.0
C13 C14 C15 110.44(17)
C13 C14 H14A 109.6
C15 C14 H14A 109.6
C13 C14 H14B 109.6
C15 C14 H14B 109.6
H14A C14 H14B 108.1
C14 C15 C11 110.54(17)
C14 C15 H15A 109.5
C11 C15 H15A 109.5
C14 C15 H15B 109.5
C11 C15 H15B 109.5
H15A C15 H15B 108.1
C7 C16 H16A 109.5
C7 C16 H16B 109.5
H16A C16 H16B 109.5
C7 C16 H16C 109.5
H16A C16 H16C 109.5
H16B C16 H16C 109.5
N1 C17 H17A 109.5
N1 C17 H17B 109.5
H17A C17 H17B 109.5
N1 C17 H17C 109.5
H17A C17 H17C 109.5
H17B C17 H17C 109.5
O2 C18 O3 123.81(15)
O2 C18 C9 122.54(15)
O3 C18 C9 113.59(13)
O3 C19 H19A 109.5
O3 C19 H19B 109.5
H19A C19 H19B 109.5
O3 C19 H19C 109.5
H19A C19 H19C 109.5
H19B C19 H19C 109.5
O4 C20 O5 124.25(15)
O4 C20 C9 124.51(14)
O5 C20 C9 111.22(13)
O5 C21 H21A 109.5
O5 C21 H21B 109.5
H21A C21 H21B 109.5
O5 C21 H21C 109.5
H21A C21 H21C 109.5
H21B C21 H21C 109.5

loop_
_geom_bond_atom_site_label_1
_geom_bond_atom_site_label_2
_geom_bond_distance
N1 C1 1.404(2)
N1 C17 1.460(2)
N1 C8 1.4844(18)
O1 C13 1.426(2)
O1 C12 1.4265(19)
O2 C18 1.1926(19)
O3 C18 1.324(2)
O3 C19 1.439(2)
O4 C20 1.1941(19)
O5 C20 1.3250(19)
O5 C21 1.446(2)
C1 C2 1.386(2)
C1 C6 1.387(2)
C2 C3 1.382(3)
C2 H2 0.9300
C3 C4 1.371(3)
C3 H3 0.9300
C4 C5 1.390(3)
C4 H4 0.9300
C5 C6 1.375(2)
C5 H5 0.9300
C6 C7 1.508(2)
C7 C16 1.530(2)
C7 C12 1.543(2)
C7 C8 1.566(2)
C8 C9 1.558(2)
C8 H8 0.9800
C9 C10 1.529(2)
C9 C20 1.534(2)
C9 C18 1.539(2)
C10 C11 1.514(2)
C10 H10A 0.9700
C10 H10B 0.9700
C11 C12 1.513(2)
C11 C15 1.530(2)
C11 H11 0.9800
C12 H12 0.9800
C13 C14 1.498(3)
C13 H13A 0.9700
C13 H13B 0.9700
C14 C15 1.521(3)
C14 H14A 0.9700
C14 H14B 0.9700
C15 H15A 0.9700
C15 H15B 0.9700
C16 H16A 0.9600
C16 H16B 0.9600
C16 H16C 0.9600
C17 H17A 0.9600
C17 H17B 0.9600
C17 H17C 0.9600
C19 H19A 0.9600
C19 H19B 0.9600
C19 H19C 0.9600
C21 H21A 0.9600
C21 H21B 0.9600
C21 H21C 0.9600

loop_
_geom_torsion_atom_site_label_1
_geom_torsion_atom_site_label_2
_geom_torsion_atom_site_label_3
_geom_torsion_atom_site_label_4
_geom_torsion
C17 N1 C1 C2 -30.4(2)
C8 N1 C1 C2 -161.30(16)
C17 N1 C1 C6 150.43(15)
C8 N1 C1 C6 19.52(17)
C6 C1 C2 C3 1.0(3)
N1 C1 C2 C3 -178.08(17)
C1 C2 C3 C4 0.3(3)
C2 C3 C4 C5 -0.8(3)
C3 C4 C5 C6 0.0(3)
C4 C5 C6 C1 1.3(3)
C4 C5 C6 C7 177.05(16)
C2 C1 C6 C5 -1.9(2)
N1 C1 C6 C5 177.38(14)
C2 C1 C6 C7 -178.40(14)
N1 C1 C6 C7 0.87(18)
C5 C6 C7 C16 43.6(2)
C1 C6 C7 C16 -140.26(14)
C5 C6 C7 C12 -79.8(2)
C1 C6 C7 C12 96.28(14)
C5 C6 C7 C8 164.54(16)
C1 C6 C7 C8 -19.35(15)
C1 N1 C8 C9 -156.25(12)
C17 N1 C8 C9 73.85(17)
C1 N1 C8 C7 -30.76(14)
C17 N1 C8 C7 -160.66(14)
C6 C7 C8 N1 29.85(13)
C16 C7 C8 N1 150.23(13)
C12 C7 C8 N1 -83.07(14)
C6 C7 C8 C9 155.79(12)
C16 C7 C8 C9 -83.83(16)
C12 C7 C8 C9 42.87(16)
N1 C8 C9 C10 74.35(16)
C7 C8 C9 C10 -45.32(16)
N1 C8 C9 C20 -48.27(16)
C7 C8 C9 C20 -167.94(12)
N1 C8 C9 C18 -163.80(12)
C7 C8 C9 C18 76.53(15)
C20 C9 C10 C11 179.39(13)
C18 C9 C10 C11 -69.00(17)
C8 C9 C10 C11 55.02(17)
C9 C10 C11 C12 -61.88(17)
C9 C10 C11 C15 176.20(14)
C13 O1 C12 C11 59.3(2)
C13 O1 C12 C7 -174.87(15)
C10 C11 C12 O1 -177.16(13)
C15 C11 C12 O1 -53.66(19)
C10 C11 C12 C7 60.92(17)
C15 C11 C12 C7 -175.59(14)
C6 C7 C12 O1 75.12(15)
C16 C7 C12 O1 -48.88(17)
C8 C7 C12 O1 -176.47(12)
C6 C7 C12 C11 -159.97(13)
C16 C7 C12 C11 76.03(17)
C8 C7 C12 C11 -51.56(17)
C12 O1 C13 C14 -60.9(2)
O1 C13 C14 C15 57.5(3)
C13 C14 C15 C11 -52.6(2)
C12 C11 C15 C14 50.3(2)
C10 C11 C15 C14 171.02(17)
C19 O3 C18 O2 -0.6(3)
C19 O3 C18 C9 176.78(15)
C10 C9 C18 O2 -32.6(2)
C20 C9 C18 O2 82.71(18)
C8 C9 C18 O2 -156.55(16)
C10 C9 C18 O3 149.92(14)
C20 C9 C18 O3 -94.73(15)
C8 C9 C18 O3 26.01(18)
C21 O5 C20 O4 -4.1(3)
C21 O5 C20 C9 177.23(14)
C10 C9 C20 O4 -8.9(2)
C18 C9 C20 O4 -123.83(17)
C8 C9 C20 O4 115.37(18)
C10 C9 C20 O5 169.75(13)
C18 C9 C20 O5 54.86(16)
C8 C9 C20 O5 -65.94(17)
